data_4135589
loop_
_publ_author_name
'Tomanik, Martin'
'Xu, Zhi'
'Herzon, Seth B.'

_publ_section_title
;
 Enantioselective Synthesis of Euonyminol.
;
_journal_issue 2
_journal_name_full 'Journal of the American Chemical Society'
_journal_page_first 699
_journal_page_last 704
_journal_paper_doi 10.1021/jacs.0c12998
_journal_volume 143
_journal_year 2021
_chemical_absolute_configuration ad
_chemical_formula_moiety 'C68 H112 O16 Si4'
_chemical_formula_sum 'C68 H112 O16 Si4'
_chemical_formula_weight 1297.93
_space_group_crystal_system orthorhombic
_space_group_IT_number 19
_space_group_name_Hall 'P 2ac 2ab'
_space_group_name_H-M_alt 'P 21 21 21'
_atom_sites_solution_hydrogens geom
_atom_sites_solution_primary SHELXT
_atom_sites_solution_secondary difmap
_audit_creation_method SHELXL-2014/7
_cell_angle_alpha 90
_cell_angle_beta 90
_cell_angle_gamma 90
_cell_formula_units_Z 1
_cell_length_a 6.05410(10)
_cell_length_b 14.1336(3)
_cell_length_c 21.0131(3)
_cell_measurement_reflns_used 29329
_cell_measurement_temperature 93(2)
_cell_measurement_theta_max 66.6480
_cell_measurement_theta_min 3.7250
_cell_volume 1798.01(5)
_computing_cell_refinement 'CrysAlisPro 1.171.40.67a (Rigaku OD, 2019)'
_computing_data_collection 'CrysAlisPro 1.171.40.67a (Rigaku OD, 2019)'
_computing_data_reduction 'CrysAlisPro 1.171.40.67a (Rigaku OD, 2019)'
_computing_molecular_graphics 'Olex2 (Dolomanov et al., 2009)'
_computing_publication_material 'CIFTAB-2014/2 (Sheldrick, 2014)'
_computing_structure_refinement 'SHELXL-2014/7 (Sheldrick, 2014)'
_computing_structure_solution 'SHELXT-2014/5 (Sheldrick, 2014)'
_diffrn_ambient_temperature 93(2)
_diffrn_detector_area_resol_mean 22.2
_diffrn_measured_fraction_theta_full 1.000
_diffrn_measured_fraction_theta_max 1.000
_diffrn_measurement_device_type 'Rigaku Saturn 944+ CCD'
_diffrn_measurement_method \w
_diffrn_radiation_type CuK\a
_diffrn_radiation_wavelength 1.54184
_diffrn_reflns_av_R_equivalents 0.0686
_diffrn_reflns_av_unetI/netI 0.0217
_diffrn_reflns_Laue_measured_fraction_full 1.000
_diffrn_reflns_Laue_measured_fraction_max 1.000
_diffrn_reflns_limit_h_max 7
_diffrn_reflns_limit_h_min -7
_diffrn_reflns_limit_k_max 16
_diffrn_reflns_limit_k_min -16
_diffrn_reflns_limit_l_max 25
_diffrn_reflns_limit_l_min -25
_diffrn_reflns_number 62296
_diffrn_reflns_point_group_measured_fraction_full 1.000
_diffrn_reflns_point_group_measured_fraction_max 1.000
_diffrn_reflns_theta_full 66.590
_diffrn_reflns_theta_max 66.590
_diffrn_reflns_theta_min 3.769
_diffrn_source 'microfocus rotating anode'
_exptl_absorpt_coefficient_mu 1.275
_exptl_absorpt_correction_T_max 1.00000
_exptl_absorpt_correction_T_min 0.51229
_exptl_absorpt_correction_type multi-scan
_exptl_absorpt_process_details
; 
CrysAlisPro 1.171.40.67a (Rigaku Oxford Diffraction, 2019) 
Empirical absorption correction using spherical harmonics, 
 implemented in SCALE3 ABSPACK scaling algorithm. 
;
_exptl_crystal_colour Colorless
_exptl_crystal_density_diffrn 1.199
_exptl_crystal_description Block
_exptl_crystal_F_000 704
_exptl_crystal_size_max 0.100
_exptl_crystal_size_mid 0.080
_exptl_crystal_size_min 0.060
_refine_diff_density_max 0.154
_refine_diff_density_min -0.250
_refine_diff_density_rms 0.037
_refine_ls_abs_structure_details
; 
 Flack x determined using 1172 quotients [(I+)-(I-)]/[(I+)+(I-)] 
 (Parsons, Flack and Wagner, Acta Cryst. B69 (2013) 249-259). 
;
_refine_ls_abs_structure_Flack -0.023(12)
_refine_ls_extinction_method none
_refine_ls_goodness_of_fit_ref 1.040
_refine_ls_hydrogen_treatment constr
_refine_ls_matrix_type full
_refine_ls_number_parameters 206
_refine_ls_number_reflns 3166
_refine_ls_number_restraints 0
_refine_ls_restrained_S_all 1.040
_refine_ls_R_factor_all 0.0336
_refine_ls_R_factor_gt 0.0298
_refine_ls_shift/su_max 0.001
_refine_ls_shift/su_mean 0.000
_refine_ls_structure_factor_coef Fsqd
_refine_ls_weighting_details 'w=1/[\s^2^(Fo^2^)+(0.0366P)^2^+0.4782P] where P=(Fo^2^+2Fc^2^)/3'
_refine_ls_weighting_scheme calc
_refine_ls_wR_factor_gt 0.0694
_refine_ls_wR_factor_ref 0.0711
_reflns_Friedel_coverage 0.708
_reflns_Friedel_fraction_full 1.000
_reflns_Friedel_fraction_max 1.000
_reflns_number_gt 2963
_reflns_number_total 3166
_reflns_threshold_expression 'I > 2\s(I)'
_cod_data_source_file ja0c12998_si_005.cif
_cod_data_source_block 007b-20068
_cod_database_code 4135589
_shelx_shelxl_version_number 2014/7
_shelx_space_group_comment
; 
The symmetry employed for this shelxl refinement is uniquely defined 
by the following loop, which should always be used as a source of 
symmetry information in preference to the above space-group names. 
They are only intended as comments. 
;
_shelx_estimated_absorpt_t_min 0.883
_shelx_estimated_absorpt_t_max 0.927

loop_
_space_group_symop_operation_xyz
'x, y, z'
'-x+1/2, -y, z+1/2'
'-x, y+1/2, -z+1/2'
'x+1/2, -y+1/2, -z'

loop_
_atom_site_label
_atom_site_type_symbol
_atom_site_fract_x
_atom_site_fract_y
_atom_site_fract_z
_atom_site_U_iso_or_equiv
_atom_site_adp_type
_atom_site_occupancy
_atom_site_site_symmetry_order
_atom_site_calc_flag
_atom_site_refinement_flags_posn
_atom_site_refinement_flags_adp
_atom_site_refinement_flags_occupancy
_atom_site_disorder_assembly
_atom_site_disorder_group
Si1 Si 0.62958(11) 0.58221(5) 0.90377(3) 0.02225(16) Uani 1 1 d . . . . .
O1 O 0.5209(2) 0.60110(11) 0.65642(7) 0.0217(4) Uani 1 1 d . . . . .
O2 O 0.1704(3) 0.49404(11) 0.71550(7) 0.0220(4) Uani 1 1 d . . . . .
O3 O -0.1119(3) 0.40403(12) 0.66883(8) 0.0309(4) Uani 1 1 d . . . . .
O4 O 0.6365(3) 0.45655(13) 0.56510(8) 0.0310(4) Uani 1 1 d . . . . .
H4 H 0.7119 0.4468 0.5980 0.047 Uiso 1 1 calc R U . . .
C1 C 0.1547(4) 0.58947(16) 0.69356(10) 0.0191(5) Uani 1 1 d . . . . .
H1 H 0.0308 0.6235 0.7151 0.023 Uiso 1 1 calc R U . . .
C2 C 0.1419(4) 0.60158(16) 0.62121(10) 0.0206(5) Uani 1 1 d . . . . .
H2 H 0.0386 0.5544 0.6019 0.025 Uiso 1 1 calc R U . . .
C3 C 0.0597(4) 0.70329(18) 0.61029(11) 0.0248(6) Uani 1 1 d . . . . .
H3A H 0.0720 0.7194 0.5646 0.030 Uiso 1 1 calc R U . . .
H3B H -0.0977 0.7080 0.6226 0.030 Uiso 1 1 calc R U . . .
C4 C 0.1942(4) 0.77205(18) 0.64899(11) 0.0237(5) Uani 1 1 d . . . . .
H4A H 0.1713 0.8377 0.6420 0.028 Uiso 1 1 calc R U . . .
C5 C 0.3438(4) 0.74648(17) 0.69251(10) 0.0214(5) Uani 1 1 d . . . . .
C6 C 0.3758(4) 0.64009(17) 0.70498(10) 0.0198(5) Uani 1 1 d . . . . .
C7 C 0.4688(4) 0.61986(17) 0.76844(11) 0.0215(5) Uani 1 1 d . . . . .
C8 C 0.5316(4) 0.60469(17) 0.82182(11) 0.0231(5) Uani 1 1 d . . . . .
C9 C -0.0347(4) 0.44931(18) 0.72441(11) 0.0264(6) Uani 1 1 d . . . . .
H9A H -0.1447 0.4970 0.7381 0.032 Uiso 1 1 calc R U . . .
H9B H -0.0208 0.4019 0.7589 0.032 Uiso 1 1 calc R U . . .
C10 C -0.0159(5) 0.31256(18) 0.65791(13) 0.0322(6) Uani 1 1 d . . . . .
H10A H -0.0681 0.2876 0.6171 0.048 Uiso 1 1 calc R U . . .
H10B H -0.0596 0.2694 0.6922 0.048 Uiso 1 1 calc R U . . .
H10C H 0.1454 0.3182 0.6570 0.048 Uiso 1 1 calc R U . . .
C11 C 0.3843(4) 0.58334(18) 0.59949(10) 0.0221(5) Uani 1 1 d . . . . .
C12 C 0.4157(4) 0.47941(18) 0.58272(11) 0.0247(6) Uani 1 1 d . . . . .
H12A H 0.3728 0.4403 0.6198 0.030 Uiso 1 1 calc R U . . .
H12B H 0.3157 0.4631 0.5471 0.030 Uiso 1 1 calc R U . . .
C13 C 0.4685(4) 0.64588(18) 0.54556(11) 0.0264(5) Uani 1 1 d . . . . .
H13A H 0.4630 0.7123 0.5588 0.040 Uiso 1 1 calc R U . . .
H13B H 0.3754 0.6370 0.5079 0.040 Uiso 1 1 calc R U . . .
H13C H 0.6212 0.6286 0.5353 0.040 Uiso 1 1 calc R U . . .
C14 C 0.4956(4) 0.81419(18) 0.72574(12) 0.0282(6) Uani 1 1 d . . . . .
H14A H 0.4688 0.8115 0.7717 0.042 Uiso 1 1 calc R U . . .
H14B H 0.4679 0.8785 0.7103 0.042 Uiso 1 1 calc R U . . .
H14C H 0.6492 0.7967 0.7169 0.042 Uiso 1 1 calc R U . . .
C15 C 0.4995(4) 0.47239(18) 0.93511(12) 0.0282(6) Uani 1 1 d . . . . .
H15A H 0.3389 0.4805 0.9366 0.042 Uiso 1 1 calc R U . . .
H15B H 0.5551 0.4597 0.9781 0.042 Uiso 1 1 calc R U . . .
H15C H 0.5362 0.4191 0.9072 0.042 Uiso 1 1 calc R U . . .
C16 C 0.5501(5) 0.68481(19) 0.95404(12) 0.0325(6) Uani 1 1 d . . . . .
H16A H 0.6073 0.7432 0.9350 0.049 Uiso 1 1 calc R U . . .
H16B H 0.6124 0.6770 0.9968 0.049 Uiso 1 1 calc R U . . .
H16C H 0.3888 0.6884 0.9569 0.049 Uiso 1 1 calc R U . . .
C17 C 0.9345(4) 0.5662(2) 0.90017(12) 0.0299(6) Uani 1 1 d . . . . .
H17A H 0.9692 0.5095 0.8753 0.045 Uiso 1 1 calc R U . . .
H17B H 0.9930 0.5591 0.9434 0.045 Uiso 1 1 calc R U . . .
H17C H 1.0018 0.6216 0.8799 0.045 Uiso 1 1 calc R U . . .

loop_
_atom_site_aniso_label
_atom_site_aniso_U_11
_atom_site_aniso_U_22
_atom_site_aniso_U_33
_atom_site_aniso_U_23
_atom_site_aniso_U_13
_atom_site_aniso_U_12
Si1 0.0200(3) 0.0304(4) 0.0164(3) 0.0003(3) -0.0017(2) 0.0029(3)
O1 0.0190(8) 0.0308(10) 0.0154(7) -0.0030(7) -0.0012(6) 0.0013(7)
O2 0.0236(9) 0.0213(9) 0.0212(8) 0.0046(7) -0.0009(7) -0.0018(7)
O3 0.0284(9) 0.0266(10) 0.0377(9) 0.0016(8) -0.0093(8) 0.0000(8)
O4 0.0288(9) 0.0385(10) 0.0259(8) -0.0029(8) 0.0007(8) 0.0075(9)
C1 0.0197(11) 0.0197(12) 0.0178(10) 0.0018(9) 0.0002(9) 0.0000(10)
C2 0.0209(11) 0.0243(13) 0.0165(10) 0.0006(9) -0.0022(9) -0.0017(11)
C3 0.0228(12) 0.0296(14) 0.0220(12) 0.0051(10) -0.0028(9) 0.0008(10)
C4 0.0232(12) 0.0237(13) 0.0243(12) 0.0022(10) 0.0012(10) 0.0023(10)
C5 0.0222(12) 0.0239(13) 0.0179(11) -0.0008(9) 0.0030(9) -0.0018(10)
C6 0.0188(11) 0.0251(13) 0.0156(10) 0.0003(9) -0.0004(10) 0.0013(10)
C7 0.0200(12) 0.0256(13) 0.0189(11) -0.0015(9) 0.0009(9) 0.0012(10)
C8 0.0207(11) 0.0272(14) 0.0213(12) -0.0015(9) 0.0010(9) 0.0009(10)
C9 0.0270(13) 0.0264(13) 0.0258(12) -0.0004(10) 0.0071(10) -0.0015(11)
C10 0.0358(14) 0.0277(14) 0.0331(13) -0.0026(11) 0.0005(12) 0.0005(12)
C11 0.0219(11) 0.0297(12) 0.0146(10) -0.0002(10) -0.0030(9) 0.0002(11)
C12 0.0254(13) 0.0303(14) 0.0186(11) -0.0028(10) -0.0008(9) 0.0021(10)
C13 0.0271(13) 0.0324(14) 0.0197(12) 0.0009(10) -0.0009(11) -0.0026(11)
C14 0.0289(14) 0.0278(14) 0.0280(13) -0.0033(10) -0.0020(11) -0.0022(12)
C15 0.0251(13) 0.0361(15) 0.0235(12) 0.0022(11) 0.0037(10) 0.0055(12)
C16 0.0377(15) 0.0366(15) 0.0232(12) -0.0046(11) -0.0033(11) 0.0045(12)
C17 0.0219(12) 0.0411(16) 0.0265(12) 0.0036(12) -0.0023(10) 0.0008(11)

loop_
_atom_type_symbol
_atom_type_description
_atom_type_scat_dispersion_real
_atom_type_scat_dispersion_imag
_atom_type_scat_source
C C 0.0181 0.0091 'International Tables Vol C Tables 4.2.6.8 and 6.1.1.4'
H H 0.0000 0.0000 'International Tables Vol C Tables 4.2.6.8 and 6.1.1.4'
O O 0.0492 0.0322 'International Tables Vol C Tables 4.2.6.8 and 6.1.1.4'
Si Si 0.2541 0.3302 'International Tables Vol C Tables 4.2.6.8 and 6.1.1.4'

loop_
_geom_angle_atom_site_label_1
_geom_angle_atom_site_label_2
_geom_angle_atom_site_label_3
_geom_angle
_geom_angle_site_symmetry_1
_geom_angle_site_symmetry_3
_geom_angle_publ_flag
C8 Si1 C16 108.21(12) . . ?
C8 Si1 C15 109.71(12) . . ?
C16 Si1 C15 109.90(12) . . ?
C8 Si1 C17 107.53(11) . . ?
C16 Si1 C17 112.00(13) . . ?
C15 Si1 C17 109.44(12) . . ?
C6 O1 C11 107.15(16) . . ?
C9 O2 C1 114.13(18) . . ?
C9 O3 C10 113.98(19) . . ?
C12 O4 H4 109.5 . . ?
O2 C1 C2 115.41(18) . . ?
O2 C1 C6 109.36(18) . . ?
C2 C1 C6 98.46(18) . . ?
O2 C1 H1 111.0 . . ?
C2 C1 H1 111.0 . . ?
C6 C1 H1 111.0 . . ?
C1 C2 C3 105.60(19) . . ?
C1 C2 C11 102.97(18) . . ?
C3 C2 C11 114.5(2) . . ?
C1 C2 H2 111.1 . . ?
C3 C2 H2 111.1 . . ?
C11 C2 H2 111.1 . . ?
C4 C3 C2 110.3(2) . . ?
C4 C3 H3A 109.6 . . ?
C2 C3 H3A 109.6 . . ?
C4 C3 H3B 109.6 . . ?
C2 C3 H3B 109.6 . . ?
H3A C3 H3B 108.1 . . ?
C5 C4 C3 124.1(2) . . ?
C5 C4 H4A 117.9 . . ?
C3 C4 H4A 117.9 . . ?
C4 C5 C14 124.1(2) . . ?
C4 C5 C6 117.8(2) . . ?
C14 C5 C6 117.9(2) . . ?
O1 C6 C7 109.26(19) . . ?
O1 C6 C1 103.89(17) . . ?
C7 C6 C1 112.55(18) . . ?
O1 C6 C5 109.07(18) . . ?
C7 C6 C5 113.04(19) . . ?
C1 C6 C5 108.6(2) . . ?
C8 C7 C6 175.8(3) . . ?
C7 C8 Si1 179.5(2) . . ?
O2 C9 O3 112.71(19) . . ?
O2 C9 H9A 109.0 . . ?
O3 C9 H9A 109.0 . . ?
O2 C9 H9B 109.0 . . ?
O3 C9 H9B 109.0 . . ?
H9A C9 H9B 107.8 . . ?
O3 C10 H10A 109.5 . . ?
O3 C10 H10B 109.5 . . ?
H10A C10 H10B 109.5 . . ?
O3 C10 H10C 109.5 . . ?
H10A C10 H10C 109.5 . . ?
H10B C10 H10C 109.5 . . ?
O1 C11 C12 106.38(18) . . ?
O1 C11 C13 108.46(18) . . ?
C12 C11 C13 110.23(19) . . ?
O1 C11 C2 105.19(16) . . ?
C12 C11 C2 110.16(19) . . ?
C13 C11 C2 115.9(2) . . ?
O4 C12 C11 113.3(2) . . ?
O4 C12 H12A 108.9 . . ?
C11 C12 H12A 108.9 . . ?
O4 C12 H12B 108.9 . . ?
C11 C12 H12B 108.9 . . ?
H12A C12 H12B 107.7 . . ?
C11 C13 H13A 109.5 . . ?
C11 C13 H13B 109.5 . . ?
H13A C13 H13B 109.5 . . ?
C11 C13 H13C 109.5 . . ?
H13A C13 H13C 109.5 . . ?
H13B C13 H13C 109.5 . . ?
C5 C14 H14A 109.5 . . ?
C5 C14 H14B 109.5 . . ?
H14A C14 H14B 109.5 . . ?
C5 C14 H14C 109.5 . . ?
H14A C14 H14C 109.5 . . ?
H14B C14 H14C 109.5 . . ?
Si1 C15 H15A 109.5 . . ?
Si1 C15 H15B 109.5 . . ?
H15A C15 H15B 109.5 . . ?
Si1 C15 H15C 109.5 . . ?
H15A C15 H15C 109.5 . . ?
H15B C15 H15C 109.5 . . ?
Si1 C16 H16A 109.5 . . ?
Si1 C16 H16B 109.5 . . ?
H16A C16 H16B 109.5 . . ?
Si1 C16 H16C 109.5 . . ?
H16A C16 H16C 109.5 . . ?
H16B C16 H16C 109.5 . . ?
Si1 C17 H17A 109.5 . . ?
Si1 C17 H17B 109.5 . . ?
H17A C17 H17B 109.5 . . ?
Si1 C17 H17C 109.5 . . ?
H17A C17 H17C 109.5 . . ?
H17B C17 H17C 109.5 . . ?

loop_
_geom_bond_atom_site_label_1
_geom_bond_atom_site_label_2
_geom_bond_distance
_geom_bond_site_symmetry_2
_geom_bond_publ_flag
Si1 C8 1.849(2) . ?
Si1 C16 1.857(3) . ?
Si1 C15 1.861(3) . ?
Si1 C17 1.861(2) . ?
O1 C6 1.455(3) . ?
O1 C11 1.476(3) . ?
O2 C9 1.406(3) . ?
O2 C1 1.428(3) . ?
O3 C9 1.411(3) . ?
O3 C10 1.436(3) . ?
O4 C12 1.424(3) . ?
O4 H4 0.8400 . ?
C1 C2 1.532(3) . ?
C1 C6 1.536(3) . ?
C1 H1 1.0000 . ?
C2 C3 1.538(3) . ?
C2 C11 1.559(3) . ?
C2 H2 1.0000 . ?
C3 C4 1.506(3) . ?
C3 H3A 0.9900 . ?
C3 H3B 0.9900 . ?
C4 C5 1.336(3) . ?
C4 H4A 0.9500 . ?
C5 C14 1.499(3) . ?
C5 C6 1.539(3) . ?
C6 C7 1.476(3) . ?
C7 C8 1.204(3) . ?
C9 H9A 0.9900 . ?
C9 H9B 0.9900 . ?
C10 H10A 0.9800 . ?
C10 H10B 0.9800 . ?
C10 H10C 0.9800 . ?
C11 C12 1.522(3) . ?
C11 C13 1.525(3) . ?
C12 H12A 0.9900 . ?
C12 H12B 0.9900 . ?
C13 H13A 0.9800 . ?
C13 H13B 0.9800 . ?
C13 H13C 0.9800 . ?
C14 H14A 0.9800 . ?
C14 H14B 0.9800 . ?
C14 H14C 0.9800 . ?
C15 H15A 0.9800 . ?
C15 H15B 0.9800 . ?
C15 H15C 0.9800 . ?
C16 H16A 0.9800 . ?
C16 H16B 0.9800 . ?
C16 H16C 0.9800 . ?
C17 H17A 0.9800 . ?
C17 H17B 0.9800 . ?
C17 H17C 0.9800 . ?

loop_
_geom_hbond_atom_site_label_D
_geom_hbond_atom_site_label_H
_geom_hbond_atom_site_label_A
_geom_hbond_distance_DH
_geom_hbond_distance_HA
_geom_hbond_distance_DA
_geom_hbond_angle_DHA
_geom_hbond_site_symmetry_A
O4 H4 O3 0.84 1.93 2.761(2) 170.9 1_655

loop_
_geom_torsion_atom_site_label_1
_geom_torsion_atom_site_label_2
_geom_torsion_atom_site_label_3
_geom_torsion_atom_site_label_4
_geom_torsion
_geom_torsion_site_symmetry_1
_geom_torsion_site_symmetry_2
_geom_torsion_site_symmetry_3
_geom_torsion_site_symmetry_4
_geom_torsion_publ_flag
C9 O2 C1 C2 -87.4(2) . . . . ?
C9 O2 C1 C6 162.78(18) . . . . ?
O2 C1 C2 C3 164.06(19) . . . . ?
C6 C1 C2 C3 -79.7(2) . . . . ?
O2 C1 C2 C11 -75.5(2) . . . . ?
C6 C1 C2 C11 40.7(2) . . . . ?
C1 C2 C3 C4 49.7(3) . . . . ?
C11 C2 C3 C4 -62.9(2) . . . . ?
C2 C3 C4 C5 -7.9(3) . . . . ?
C3 C4 C5 C14 172.8(2) . . . . ?
C3 C4 C5 C6 -1.7(3) . . . . ?
C11 O1 C6 C7 154.81(18) . . . . ?
C11 O1 C6 C1 34.5(2) . . . . ?
C11 O1 C6 C5 -81.2(2) . . . . ?
O2 C1 C6 O1 74.10(19) . . . . ?
C2 C1 C6 O1 -46.7(2) . . . . ?
O2 C1 C6 C7 -44.0(2) . . . . ?
C2 C1 C6 C7 -164.78(19) . . . . ?
O2 C1 C6 C5 -169.91(17) . . . . ?
C2 C1 C6 C5 69.3(2) . . . . ?
C4 C5 C6 O1 81.7(3) . . . . ?
C14 C5 C6 O1 -93.1(2) . . . . ?
C4 C5 C6 C7 -156.5(2) . . . . ?
C14 C5 C6 C7 28.6(3) . . . . ?
C4 C5 C6 C1 -30.9(3) . . . . ?
C14 C5 C6 C1 154.27(19) . . . . ?
C1 O2 C9 O3 88.7(2) . . . . ?
C10 O3 C9 O2 81.1(3) . . . . ?
C6 O1 C11 C12 -124.54(19) . . . . ?
C6 O1 C11 C13 116.90(19) . . . . ?
C6 O1 C11 C2 -7.7(2) . . . . ?
C1 C2 C11 O1 -21.9(2) . . . . ?
C3 C2 C11 O1 92.2(2) . . . . ?
C1 C2 C11 C12 92.4(2) . . . . ?
C3 C2 C11 C12 -153.50(19) . . . . ?
C1 C2 C11 C13 -141.6(2) . . . . ?
C3 C2 C11 C13 -27.5(3) . . . . ?
O1 C11 C12 O4 -63.9(2) . . . . ?
C13 C11 C12 O4 53.5(2) . . . . ?
C2 C11 C12 O4 -177.37(17) . . . . ?
